data_4032747
loop_
_publ_author_name
'Lu, Jia-Tian'
'Shi, Zi-Fa'
'Cao, Xiao-Ping'

_publ_section_title
;
 Total Synthesis of (-)-Chanoclavine I and an Oxygen-Substituted Ergoline
 Derivative.
;
_journal_issue 15
_journal_name_full 'The Journal of organic chemistry'
_journal_page_first 7774
_journal_page_last 7782
_journal_paper_doi 10.1021/acs.joc.7b00573
_journal_volume 82
_journal_year 2017
_chemical_formula_moiety 'C31 H32 N2 O6 S2'
_chemical_formula_sum 'C31 H32 N2 O6 S2'
_chemical_formula_weight 592.71
_chemical_name_systematic
;
 ? 
;
_space_group_crystal_system monoclinic
_space_group_IT_number 14
_space_group_name_Hall '-P 2yn'
_space_group_name_H-M_alt 'P 1 21/n 1'
_symmetry_space_group_name_Hall '-P 2yn'
_symmetry_space_group_name_H-M 'P 1 21/n 1'
_atom_sites_solution_hydrogens geom
_atom_sites_solution_primary direct
_atom_sites_solution_secondary difmap
_audit_creation_date 2016-12-06
_audit_creation_method
;
Olex2 1.2
(compiled 2016.11.30 svn.r3356 for OlexSys, GUI svn.r5269)
;
_cell_angle_alpha 90.00
_cell_angle_beta 111.139(10)
_cell_angle_gamma 90.00
_cell_formula_units_Z 4
_cell_length_a 20.918(2)
_cell_length_b 6.0208(6)
_cell_length_c 25.025(2)
_cell_measurement_reflns_used 1672
_cell_measurement_temperature 290.0(4)
_cell_measurement_theta_max 22.3680
_cell_measurement_theta_min 3.7260
_cell_volume 2939.6(5)
_computing_cell_refinement
;
CrysAlisPro, Agilent Technologies,
Version 1.171.36.28 (release 01-02-2013 CrysAlis171 .NET)
(compiled Feb  1 2013,16:14:44)
;
_computing_data_collection
;
CrysAlisPro, Agilent Technologies,
Version 1.171.36.28 (release 01-02-2013 CrysAlis171 .NET)
(compiled Feb  1 2013,16:14:44)
;
_computing_data_reduction
;
CrysAlisPro, Agilent Technologies,
Version 1.171.36.28 (release 01-02-2013 CrysAlis171 .NET)
(compiled Feb  1 2013,16:14:44)
;
_computing_molecular_graphics 'Olex2 (Dolomanov et al., 2009)'
_computing_publication_material 'Olex2 (Dolomanov et al., 2009)'
_computing_structure_refinement 'ShelXL (Sheldrick, 2015)'
_computing_structure_solution 'ShelXS (Sheldrick, 2008)'
_diffrn_ambient_temperature 290.0(4)
_diffrn_detector_area_resol_mean 16.0733
_diffrn_measured_fraction_theta_full 0.9968
_diffrn_measured_fraction_theta_max 0.8839
_diffrn_measurement_details
;
#__ type_ start__ end____ width___ exp.time_
  1 omega   -6.00   20.00   1.0000   14.0000
omega____ theta____ kappa____ phi______ frames
    -      -19.5055  -99.0000   30.0000 26

#__ type_ start__ end____ width___ exp.time_
  2 omega  -46.00   46.00   1.0000   14.0000
omega____ theta____ kappa____ phi______ frames
    -       22.7867  -57.0000 -120.0000 92

#__ type_ start__ end____ width___ exp.time_
  3 omega   38.00   81.00   1.0000   14.0000
omega____ theta____ kappa____ phi______ frames
    -       22.7867   38.0000   90.0000 43

#__ type_ start__ end____ width___ exp.time_
  4 omega    5.00   96.00   1.0000   14.0000
omega____ theta____ kappa____ phi______ frames
    -       22.7867   38.0000   30.0000 91
;
_diffrn_measurement_device_type 'SuperNova, Dual, Cu at zero, Eos'
_diffrn_measurement_method '\w scans'
_diffrn_orient_matrix_UB_11 0.0074743000
_diffrn_orient_matrix_UB_12 0.1129769000
_diffrn_orient_matrix_UB_13 0.0077486000
_diffrn_orient_matrix_UB_21 0.0059769000
_diffrn_orient_matrix_UB_22 -0.0270383000
_diffrn_orient_matrix_UB_23 0.0289629000
_diffrn_orient_matrix_UB_31 0.0351162000
_diffrn_orient_matrix_UB_32 -0.0192636000
_diffrn_orient_matrix_UB_33 0.0047226000
_diffrn_radiation_monochromator mirror
_diffrn_radiation_type 'Mo K\a'
_diffrn_radiation_wavelength 0.7107
_diffrn_reflns_av_R_equivalents 0.0473
_diffrn_reflns_av_unetI/netI 0.0873
_diffrn_reflns_limit_h_max 25
_diffrn_reflns_limit_h_min -25
_diffrn_reflns_limit_k_max 5
_diffrn_reflns_limit_k_min -7
_diffrn_reflns_limit_l_max 22
_diffrn_reflns_limit_l_min -30
_diffrn_reflns_number 11607
_diffrn_reflns_theta_full 26.02
_diffrn_reflns_theta_max 26.02
_diffrn_reflns_theta_min 3.36
_diffrn_source 'SuperNova (Mo) X-ray Source'
_exptl_absorpt_coefficient_mu 0.228
_exptl_absorpt_correction_T_max 1.00000
_exptl_absorpt_correction_T_min 0.87206
_exptl_absorpt_correction_type multi-scan
_exptl_absorpt_process_details
;
CrysAlisPro, Agilent Technologies,
Version 1.171.36.28 (release 01-02-2013 CrysAlis171 .NET)
(compiled Feb  1 2013,16:14:44)
Empirical absorption correction using spherical harmonics,
 implemented in SCALE3 ABSPACK scaling algorithm.
;
_exptl_crystal_colour 'clear light colourless'
_exptl_crystal_colour_lustre clear
_exptl_crystal_colour_modifier light
_exptl_crystal_colour_primary colourless
_exptl_crystal_density_diffrn 1.339
_exptl_crystal_density_method 'not measured'
_exptl_crystal_description needle
_exptl_crystal_F_000 1248
_exptl_crystal_size_max 0.21
_exptl_crystal_size_mid 0.05
_exptl_crystal_size_min 0.04
_refine_diff_density_max 0.247
_refine_diff_density_min -0.283
_refine_diff_density_rms 0.049
_refine_ls_extinction_method none
_refine_ls_goodness_of_fit_ref 1.056
_refine_ls_hydrogen_treatment constr
_refine_ls_matrix_type full
_refine_ls_number_parameters 375
_refine_ls_number_reflns 5795
_refine_ls_number_restraints 0
_refine_ls_restrained_S_all 1.056
_refine_ls_R_factor_all 0.1187
_refine_ls_R_factor_gt 0.0598
_refine_ls_shift/su_max 0.001
_refine_ls_shift/su_mean 0.000
_refine_ls_structure_factor_coef Fsqd
_refine_ls_weighting_details 'calc w=1/[\s^2^(Fo^2^)+(0.0383P)^2^+0.0750P] where P=(Fo^2^+2Fc^2^)/3'
_refine_ls_weighting_scheme calc
_refine_ls_wR_factor_gt 0.1127
_refine_ls_wR_factor_ref 0.1476
_reflns_number_gt 3205
_reflns_number_total 5795
_reflns_threshold_expression >2sigma(I)
_cod_data_source_file jo7b00573_si_003.cif
_cod_data_source_block lujt_1206
_cod_database_code 4032747
_chemical_oxdiff_formula 'C H N O'
_reflns_odcompleteness_completeness 99.68
_reflns_odcompleteness_iscentric 1
_reflns_odcompleteness_theta 26.32
_olex2_refinement_description
;
1. Fixed Uiso
 At 1.2 times of:
  All C(H) groups, All C(H,H) groups
 At 1.5 times of:
  All C(H,H,H) groups
2.a Ternary CH refined with riding coordinates:
 C4(H4), C5(H5)
2.b Secondary CH2 refined with riding coordinates:
 C3(H3A,H3B)
2.c Aromatic/amide H refined with riding coordinates:
 C1(H1), C7(H7), C8(H8), C9(H9), C12(H12), C18(H18), C19(H19), C21(H21),
 C22(H22), C26(H26), C27(H27), C29(H29), C30(H30)
2.d Idealised Me refined as rotating group:
 C14(H14A,H14B,H14C), C16(H16A,H16B,H16C), C23(H23A,H23B,H23C), C24(H24A,H24B,
 H24C), C31(H31A,H31B,H31C)
;
_olex2_date_sample_data_collection 2016-12-06
_olex2_submission_special_instructions 'No special instructions were received'

loop_
_space_group_symop_id
_space_group_symop_operation_xyz
1 'x, y, z'
2 '-x+1/2, y+1/2, -z+1/2'
3 '-x, -y, -z'
4 'x-1/2, -y-1/2, z-1/2'

loop_
_atom_site_label
_atom_site_type_symbol
_atom_site_fract_x
_atom_site_fract_y
_atom_site_fract_z
_atom_site_U_iso_or_equiv
_atom_site_adp_type
_atom_site_occupancy
_atom_site_calc_flag
_atom_site_refinement_flags_posn
S1 S 0.13119(4) 0.86776(17) 0.17468(3) 0.0509(3) Uani 1 d .
S2 S 0.38019(4) 0.11955(17) 0.04670(4) 0.0504(3) Uani 1 d .
O1 O 0.08166(12) 1.0210(4) 0.13944(9) 0.0658(7) Uani 1 d .
O2 O 0.19295(11) 0.9433(5) 0.21761(8) 0.0645(8) Uani 1 d .
O3 O 0.38783(11) 0.3556(4) 0.04709(10) 0.0612(7) Uani 1 d .
O4 O 0.42057(12) -0.0054(5) 0.09579(9) 0.0716(8) Uani 1 d .
O5 O 0.22032(14) 0.4406(5) -0.15434(10) 0.0734(8) Uani 1 d .
O6 O 0.19260(16) 0.1179(5) -0.19929(10) 0.0932(10) Uani 1 d .
N1 N 0.15633(12) 0.7157(5) 0.13080(9) 0.0455(7) Uani 1 d .
N2 N 0.29862(13) 0.0687(4) 0.03128(11) 0.0467(7) Uani 1 d .
C1 C 0.21019(15) 0.5597(6) 0.15097(12) 0.0471(9) Uani 1 d .
H1 H 0.2415 0.5514 0.1884 0.057 Uiso 1 calc R
C2 C 0.20925(15) 0.4251(6) 0.10775(12) 0.0424(8) Uani 1 d .
C3 C 0.25299(17) 0.2370(6) 0.10187(12) 0.0494(9) Uani 1 d .
H3A H 0.2341 0.0967 0.1082 0.059 Uiso 1 calc R
H3B H 0.2990 0.2515 0.1300 0.059 Uiso 1 calc R
C4 C 0.25470(15) 0.2442(5) 0.04086(12) 0.0407(8) Uani 1 d .
H4 H 0.2763 0.3857 0.0378 0.049 Uiso 1 calc R
C5 C 0.18370(15) 0.2428(6) -0.00841(12) 0.0414(8) Uani 1 d .
H5 H 0.1624 0.0969 -0.0100 0.050 Uiso 1 calc R
C6 C 0.13802(14) 0.4191(5) 0.00217(11) 0.0376(8) Uani 1 d .
C7 C 0.08343(16) 0.5218(6) -0.03884(12) 0.0485(9) Uani 1 d .
H7 H 0.0706 0.4772 -0.0769 0.058 Uiso 1 calc R
C8 C 0.04695(17) 0.6910(6) -0.02471(13) 0.0550(10) Uani 1 d .
H8 H 0.0090 0.7512 -0.0534 0.066 Uiso 1 calc R
C9 C 0.06510(16) 0.7731(6) 0.03059(12) 0.0493(9) Uani 1 d .
H9 H 0.0417 0.8908 0.0393 0.059 Uiso 1 calc R
C10 C 0.11961(14) 0.6709(6) 0.07201(11) 0.0392(8) Uani 1 d .
C11 C 0.15406(14) 0.4957(5) 0.05835(11) 0.0356(7) Uani 1 d .
C12 C 0.19424(16) 0.2848(6) -0.06372(13) 0.0457(8) Uani 1 d .
H12 H 0.2139 0.4212 -0.0660 0.055 Uiso 1 calc R
C13 C 0.17997(18) 0.1587(6) -0.10972(14) 0.0533(9) Uani 1 d .
C14 C 0.1479(2) -0.0676(7) -0.11621(17) 0.0964(16) Uani 1 d .
H14A H 0.1825 -0.1790 -0.1105 0.145 Uiso 1 calc GR
H14B H 0.1139 -0.0822 -0.1540 0.145 Uiso 1 calc GR
H14C H 0.1266 -0.0862 -0.0883 0.145 Uiso 1 calc GR
C15 C 0.1977(2) 0.2322(7) -0.15918(14) 0.0591(10) Uani 1 d .
C16 C 0.2388(2) 0.5271(8) -0.20052(16) 0.0972(16) Uani 1 d .
H16A H 0.1997 0.5211 -0.2356 0.146 Uiso 1 calc GR
H16B H 0.2752 0.4394 -0.2043 0.146 Uiso 1 calc GR
H16C H 0.2537 0.6783 -0.1924 0.146 Uiso 1 calc GR
C17 C 0.09147(16) 0.6792(7) 0.20592(13) 0.0516(10) Uani 1 d .
C18 C 0.13106(19) 0.5378(8) 0.24879(15) 0.0720(12) Uani 1 d .
H18 H 0.1786 0.5450 0.2617 0.086 Uiso 1 calc R
C19 C 0.0992(2) 0.3865(8) 0.27207(17) 0.0850(14) Uani 1 d .
H19 H 0.1256 0.2894 0.3003 0.102 Uiso 1 calc R
C20 C 0.0281(3) 0.3762(9) 0.25422(18) 0.0805(14) Uani 1 d .
C21 C -0.0091(2) 0.5201(10) 0.21266(19) 0.0911(16) Uani 1 d .
H21 H -0.0567 0.5166 0.2006 0.109 Uiso 1 calc R
C22 C 0.02122(19) 0.6697(8) 0.18811(15) 0.0739(13) Uani 1 d .
H22 H -0.0056 0.7646 0.1595 0.089 Uiso 1 calc R
C23 C -0.0044(3) 0.2075(10) 0.2808(2) 0.123(2) Uani 1 d .
H23A H -0.0056 0.2645 0.3163 0.184 Uiso 1 calc GR
H23B H 0.0219 0.0728 0.2879 0.184 Uiso 1 calc GR
H23C H -0.0503 0.1776 0.2551 0.184 Uiso 1 calc GR
C24 C 0.28185(19) -0.1621(6) 0.03718(17) 0.0674(11) Uani 1 d .
H24A H 0.3027 -0.2554 0.0169 0.101 Uiso 1 calc GR
H24B H 0.2330 -0.1812 0.0215 0.101 Uiso 1 calc GR
H24C H 0.2988 -0.2021 0.0770 0.101 Uiso 1 calc GR
C25 C 0.39476(16) 0.0074(6) -0.01271(14) 0.0488(9) Uani 1 d .
C26 C 0.42681(18) -0.1932(6) -0.00868(16) 0.0590(10) Uani 1 d .
H26 H 0.4413 -0.2717 0.0256 0.071 Uiso 1 calc R
C27 C 0.43753(19) -0.2787(7) -0.05630(19) 0.0699(12) Uani 1 d .
H27 H 0.4590 -0.4159 -0.0535 0.084 Uiso 1 calc R
C28 C 0.41737(19) -0.1665(8) -0.10733(17) 0.0661(12) Uani 1 d .
C29 C 0.38616(19) 0.0347(8) -0.10984(16) 0.0768(13) Uani 1 d .
H29 H 0.3723 0.1138 -0.1441 0.092 Uiso 1 calc R
C30 C 0.37438(18) 0.1253(7) -0.06333(15) 0.0637(11) Uani 1 d .
H30 H 0.3532 0.2629 -0.0662 0.076 Uiso 1 calc R
C31 C 0.4306(2) -0.2636(9) -0.15776(18) 0.1052(18) Uani 1 d .
H31A H 0.4656 -0.1791 -0.1649 0.158 Uiso 1 calc GR
H31B H 0.3892 -0.2587 -0.1910 0.158 Uiso 1 calc GR
H31C H 0.4454 -0.4149 -0.1496 0.158 Uiso 1 calc GR

loop_
_atom_site_aniso_label
_atom_site_aniso_U_11
_atom_site_aniso_U_22
_atom_site_aniso_U_33
_atom_site_aniso_U_23
_atom_site_aniso_U_13
_atom_site_aniso_U_12
S1 0.0518(5) 0.0672(7) 0.0328(4) -0.0120(4) 0.0140(4) 0.0038(5)
S2 0.0538(5) 0.0470(6) 0.0571(5) 0.0003(5) 0.0283(4) 0.0017(5)
O1 0.0705(16) 0.074(2) 0.0483(13) -0.0036(13) 0.0156(12) 0.0243(15)
O2 0.0599(14) 0.086(2) 0.0412(12) -0.0202(13) 0.0101(11) -0.0114(14)
O3 0.0614(15) 0.0421(16) 0.0939(18) -0.0122(14) 0.0447(14) -0.0087(13)
O4 0.0684(16) 0.091(2) 0.0509(14) 0.0127(15) 0.0157(12) 0.0160(16)
O5 0.121(2) 0.059(2) 0.0617(15) 0.0010(15) 0.0591(16) -0.0068(18)
O6 0.163(3) 0.081(2) 0.0521(15) -0.0175(15) 0.0579(18) -0.006(2)
N1 0.0454(15) 0.064(2) 0.0256(12) -0.0039(13) 0.0112(11) 0.0145(15)
N2 0.0532(16) 0.0276(16) 0.0738(18) 0.0011(15) 0.0405(15) 0.0007(14)
C1 0.0398(17) 0.069(3) 0.0294(15) 0.0095(17) 0.0092(13) 0.0134(19)
C2 0.0452(18) 0.051(2) 0.0355(16) 0.0079(16) 0.0195(14) 0.0078(18)
C3 0.058(2) 0.052(2) 0.0425(17) 0.0151(17) 0.0239(16) 0.0108(19)
C4 0.0512(19) 0.033(2) 0.0471(17) 0.0022(15) 0.0287(15) 0.0040(17)
C5 0.0534(19) 0.037(2) 0.0405(16) -0.0011(15) 0.0253(15) -0.0005(17)
C6 0.0403(16) 0.043(2) 0.0317(15) -0.0016(15) 0.0158(13) -0.0035(16)
C7 0.053(2) 0.060(3) 0.0290(15) -0.0051(16) 0.0106(15) -0.0012(19)
C8 0.052(2) 0.072(3) 0.0355(17) 0.0013(18) 0.0086(15) 0.015(2)
C9 0.0454(18) 0.063(3) 0.0387(17) 0.0020(18) 0.0141(15) 0.0125(19)
C10 0.0381(17) 0.053(2) 0.0274(14) -0.0003(15) 0.0122(13) 0.0027(17)
C11 0.0375(16) 0.043(2) 0.0296(14) 0.0057(14) 0.0154(13) -0.0020(16)
C12 0.057(2) 0.041(2) 0.0459(18) 0.0026(17) 0.0272(16) 0.0008(18)
C13 0.074(2) 0.046(2) 0.0468(19) -0.0080(18) 0.0300(18) -0.006(2)
C14 0.168(5) 0.062(3) 0.073(3) -0.020(2) 0.060(3) -0.030(3)
C15 0.078(3) 0.062(3) 0.0407(19) 0.000(2) 0.0257(19) 0.011(2)
C16 0.143(4) 0.102(4) 0.072(3) 0.015(3) 0.071(3) -0.011(3)
C17 0.0473(19) 0.076(3) 0.0337(16) -0.0151(18) 0.0173(15) 0.000(2)
C18 0.063(2) 0.103(4) 0.056(2) 0.009(2) 0.029(2) 0.010(3)
C19 0.105(4) 0.097(4) 0.068(3) 0.012(3) 0.048(3) 0.004(3)
C20 0.091(3) 0.102(4) 0.061(3) -0.023(3) 0.044(3) -0.033(3)
C21 0.066(3) 0.143(5) 0.066(3) -0.023(3) 0.026(2) -0.028(3)
C22 0.057(2) 0.113(4) 0.049(2) -0.013(2) 0.0161(19) -0.004(3)
C23 0.148(5) 0.142(6) 0.099(4) -0.029(4) 0.069(4) -0.071(4)
C24 0.079(3) 0.033(2) 0.106(3) 0.007(2) 0.053(2) 0.000(2)
C25 0.049(2) 0.048(2) 0.056(2) 0.0037(18) 0.0262(17) 0.0068(19)
C26 0.064(2) 0.046(3) 0.078(3) 0.008(2) 0.039(2) 0.012(2)
C27 0.069(3) 0.055(3) 0.098(3) -0.016(3) 0.045(2) 0.007(2)
C28 0.055(2) 0.082(3) 0.068(3) -0.021(3) 0.031(2) -0.005(2)
C29 0.075(3) 0.099(4) 0.060(2) 0.010(3) 0.029(2) 0.014(3)
C30 0.073(2) 0.061(3) 0.068(2) 0.005(2) 0.037(2) 0.019(2)
C31 0.086(3) 0.155(5) 0.085(3) -0.050(3) 0.044(3) 0.000(3)

loop_
_atom_type_symbol
_atom_type_description
_atom_type_scat_dispersion_real
_atom_type_scat_dispersion_imag
_atom_type_scat_source
C C 0.0033 0.0016 'International Tables Vol C Tables 4.2.6.8 and 6.1.1.4'
H H 0.0000 0.0000 'International Tables Vol C Tables 4.2.6.8 and 6.1.1.4'
N N 0.0061 0.0033 'International Tables Vol C Tables 4.2.6.8 and 6.1.1.4'
O O 0.0106 0.0060 'International Tables Vol C Tables 4.2.6.8 and 6.1.1.4'
S S 0.1246 0.1234 'International Tables Vol C Tables 4.2.6.8 and 6.1.1.4'

loop_
_geom_angle_atom_site_label_1
_geom_angle_atom_site_label_2
_geom_angle_atom_site_label_3
_geom_angle
O1 S1 N1 106.32(13)
O1 S1 C17 109.83(16)
O2 S1 O1 121.17(17)
O2 S1 N1 104.98(13)
O2 S1 C17 108.53(15)
N1 S1 C17 104.69(16)
O3 S2 N2 106.99(14)
O3 S2 C25 109.55(16)
O4 S2 O3 119.20(16)
O4 S2 N2 110.31(15)
O4 S2 C25 107.22(16)
N2 S2 C25 102.28(14)
C15 O5 C16 117.2(3)
C1 N1 S1 122.29(19)
C1 N1 C10 107.9(2)
C10 N1 S1 127.7(2)
C4 N2 S2 119.0(2)
C24 N2 S2 115.1(2)
C24 N2 C4 118.7(3)
N1 C1 H1 125.2
C2 C1 N1 109.6(2)
C2 C1 H1 125.2
C1 C2 C3 134.6(3)
C1 C2 C11 106.9(3)
C11 C2 C3 118.4(3)
C2 C3 H3A 110.1
C2 C3 H3B 110.1
C2 C3 C4 108.1(2)
H3A C3 H3B 108.4
C4 C3 H3A 110.1
C4 C3 H3B 110.1
N2 C4 C3 112.3(3)
N2 C4 H4 106.2
N2 C4 C5 109.9(2)
C3 C4 H4 106.2
C3 C4 C5 115.5(2)
C5 C4 H4 106.2
C4 C5 H5 109.2
C6 C5 C4 109.9(2)
C6 C5 H5 109.2
C12 C5 C4 108.4(2)
C12 C5 H5 109.2
C12 C5 C6 110.8(3)
C7 C6 C5 126.2(3)
C7 C6 C11 115.7(3)
C11 C6 C5 118.0(3)
C6 C7 H7 119.2
C6 C7 C8 121.5(3)
C8 C7 H7 119.2
C7 C8 H8 118.8
C9 C8 C7 122.4(3)
C9 C8 H8 118.8
C8 C9 H9 121.8
C10 C9 C8 116.5(3)
C10 C9 H9 121.8
C9 C10 N1 133.4(3)
C9 C10 C11 121.1(3)
C11 C10 N1 105.4(2)
C6 C11 C2 126.9(3)
C10 C11 C2 110.2(3)
C10 C11 C6 122.7(3)
C5 C12 H12 114.9
C13 C12 C5 130.2(3)
C13 C12 H12 114.9
C12 C13 C14 124.6(3)
C12 C13 C15 120.7(4)
C15 C13 C14 114.7(3)
C13 C14 H14A 109.5
C13 C14 H14B 109.5
C13 C14 H14C 109.5
H14A C14 H14B 109.5
H14A C14 H14C 109.5
H14B C14 H14C 109.5
O5 C15 C13 113.2(3)
O6 C15 O5 122.9(4)
O6 C15 C13 123.9(4)
O5 C16 H16A 109.5
O5 C16 H16B 109.5
O5 C16 H16C 109.5
H16A C16 H16B 109.5
H16A C16 H16C 109.5
H16B C16 H16C 109.5
C18 C17 S1 119.8(3)
C22 C17 S1 120.5(3)
C22 C17 C18 119.7(4)
C17 C18 H18 120.4
C19 C18 C17 119.2(4)
C19 C18 H18 120.4
C18 C19 H19 119.4
C18 C19 C20 121.3(4)
C20 C19 H19 119.4
C19 C20 C23 119.3(5)
C21 C20 C19 117.8(4)
C21 C20 C23 122.9(5)
C20 C21 H21 118.9
C20 C21 C22 122.2(4)
C22 C21 H21 118.9
C17 C22 H22 120.1
C21 C22 C17 119.8(4)
C21 C22 H22 120.1
C20 C23 H23A 109.5
C20 C23 H23B 109.5
C20 C23 H23C 109.5
H23A C23 H23B 109.5
H23A C23 H23C 109.5
H23B C23 H23C 109.5
N2 C24 H24A 109.5
N2 C24 H24B 109.5
N2 C24 H24C 109.5
H24A C24 H24B 109.5
H24A C24 H24C 109.5
H24B C24 H24C 109.5
C26 C25 S2 120.5(3)
C26 C25 C30 120.2(3)
C30 C25 S2 119.3(3)
C25 C26 H26 120.3
C25 C26 C27 119.4(4)
C27 C26 H26 120.3
C26 C27 H27 119.1
C28 C27 C26 121.8(4)
C28 C27 H27 119.1
C27 C28 C31 120.2(4)
C29 C28 C27 117.5(4)
C29 C28 C31 122.4(4)
C28 C29 H29 118.8
C28 C29 C30 122.5(4)
C30 C29 H29 118.8
C25 C30 C29 118.6(4)
C25 C30 H30 120.7
C29 C30 H30 120.7
C28 C31 H31A 109.5
C28 C31 H31B 109.5
C28 C31 H31C 109.5
H31A C31 H31B 109.5
H31A C31 H31C 109.5
H31B C31 H31C 109.5

loop_
_geom_bond_atom_site_label_1
_geom_bond_atom_site_label_2
_geom_bond_distance
S1 O1 1.430(2)
S1 O2 1.424(2)
S1 N1 1.654(2)
S1 C17 1.749(4)
S2 O3 1.430(2)
S2 O4 1.428(2)
S2 N2 1.637(3)
S2 C25 1.757(3)
O5 C15 1.331(5)
O5 C16 1.442(4)
O6 C15 1.190(4)
N1 C1 1.413(4)
N1 C10 1.419(3)
N2 C4 1.476(4)
N2 C24 1.453(4)
C1 H1 0.9300
C1 C2 1.346(4)
C2 C3 1.496(4)
C2 C11 1.419(4)
C3 H3A 0.9700
C3 H3B 0.9700
C3 C4 1.541(4)
C4 H4 0.9800
C4 C5 1.551(4)
C5 H5 0.9800
C5 C6 1.514(4)
C5 C12 1.500(4)
C6 C7 1.376(4)
C6 C11 1.401(4)
C7 H7 0.9300
C7 C8 1.393(4)
C8 H8 0.9300
C8 C9 1.387(4)
C9 H9 0.9300
C9 C10 1.379(4)
C10 C11 1.388(4)
C12 H12 0.9300
C12 C13 1.320(4)
C13 C14 1.502(5)
C13 C15 1.483(5)
C14 H14A 0.9600
C14 H14B 0.9600
C14 H14C 0.9600
C16 H16A 0.9600
C16 H16B 0.9600
C16 H16C 0.9600
C17 C18 1.386(5)
C17 C22 1.374(4)
C18 H18 0.9300
C18 C19 1.376(5)
C19 H19 0.9300
C19 C20 1.391(6)
C20 C21 1.362(6)
C20 C23 1.504(6)
C21 H21 0.9300
C21 C22 1.368(6)
C22 H22 0.9300
C23 H23A 0.9600
C23 H23B 0.9600
C23 H23C 0.9600
C24 H24A 0.9600
C24 H24B 0.9600
C24 H24C 0.9600
C25 C26 1.367(5)
C25 C30 1.379(4)
C26 H26 0.9300
C26 C27 1.389(5)
C27 H27 0.9300
C27 C28 1.370(5)
C28 C29 1.367(6)
C28 C31 1.504(5)
C29 H29 0.9300
C29 C30 1.385(5)
C30 H30 0.9300
C31 H31A 0.9600
C31 H31B 0.9600
C31 H31C 0.9600

loop_
_geom_torsion_atom_site_label_1
_geom_torsion_atom_site_label_2
_geom_torsion_atom_site_label_3
_geom_torsion_atom_site_label_4
_geom_torsion
S1 N1 C1 C2 165.6(2)
S1 N1 C10 C9 19.7(5)
S1 N1 C10 C11 -165.7(2)
S1 C17 C18 C19 -178.4(3)
S1 C17 C22 C21 179.5(3)
S2 N2 C4 C3 -88.7(3)
S2 N2 C4 C5 141.2(2)
S2 C25 C26 C27 179.8(3)
S2 C25 C30 C29 -180.0(3)
O1 S1 N1 C1 173.8(3)
O1 S1 N1 C10 -24.9(3)
O1 S1 C17 C18 -169.8(3)
O1 S1 C17 C22 10.5(3)
O2 S1 N1 C1 44.3(3)
O2 S1 N1 C10 -154.4(3)
O2 S1 C17 C18 -35.2(3)
O2 S1 C17 C22 145.0(3)
O3 S2 N2 C4 -21.2(3)
O3 S2 N2 C24 -171.3(2)
O3 S2 C25 C26 144.0(3)
O3 S2 C25 C30 -35.1(3)
O4 S2 N2 C4 109.9(2)
O4 S2 N2 C24 -40.2(3)
O4 S2 C25 C26 13.3(3)
O4 S2 C25 C30 -165.8(3)
N1 S1 C17 C18 76.5(3)
N1 S1 C17 C22 -103.3(3)
N1 C1 C2 C3 178.0(3)
N1 C1 C2 C11 0.5(4)
N1 C10 C11 C2 2.5(3)
N1 C10 C11 C6 -172.5(3)
N2 S2 C25 C26 -102.7(3)
N2 S2 C25 C30 78.2(3)
N2 C4 C5 C6 178.6(2)
N2 C4 C5 C12 -60.1(3)
C1 N1 C10 C9 -176.8(3)
C1 N1 C10 C11 -2.2(3)
C1 C2 C3 C4 -146.3(4)
C1 C2 C11 C6 172.9(3)
C1 C2 C11 C10 -1.9(4)
C2 C3 C4 N2 178.2(3)
C2 C3 C4 C5 -54.7(4)
C3 C2 C11 C6 -5.1(5)
C3 C2 C11 C10 -179.9(3)
C3 C4 C5 C6 50.3(4)
C3 C4 C5 C12 171.6(3)
C4 C5 C6 C7 155.1(3)
C4 C5 C6 C11 -21.3(4)
C4 C5 C12 C13 118.3(4)
C5 C6 C7 C8 -176.5(3)
C5 C6 C11 C2 -0.3(5)
C5 C6 C11 C10 173.9(3)
C5 C12 C13 C14 0.2(6)
C5 C12 C13 C15 -177.5(3)
C6 C5 C12 C13 -121.0(4)
C6 C7 C8 C9 3.1(6)
C7 C6 C11 C2 -177.1(3)
C7 C6 C11 C10 -2.9(5)
C7 C8 C9 C10 -3.1(5)
C8 C9 C10 N1 174.1(3)
C8 C9 C10 C11 0.1(5)
C9 C10 C11 C2 178.0(3)
C9 C10 C11 C6 2.9(5)
C10 N1 C1 C2 1.1(4)
C11 C2 C3 C4 31.0(4)
C11 C6 C7 C8 0.0(5)
C12 C5 C6 C7 35.3(4)
C12 C5 C6 C11 -141.1(3)
C12 C13 C15 O5 -7.7(5)
C12 C13 C15 O6 172.2(4)
C14 C13 C15 O5 174.3(3)
C14 C13 C15 O6 -5.8(6)
C16 O5 C15 O6 0.2(6)
C16 O5 C15 C13 -179.9(3)
C17 S1 N1 C1 -69.9(3)
C17 S1 N1 C10 91.4(3)
C17 C18 C19 C20 -1.4(6)
C18 C17 C22 C21 -0.3(6)
C18 C19 C20 C21 0.3(7)
C18 C19 C20 C23 179.8(4)
C19 C20 C21 C22 0.8(7)
C20 C21 C22 C17 -0.8(7)
C22 C17 C18 C19 1.3(6)
C23 C20 C21 C22 -178.7(4)
C24 N2 C4 C3 60.2(4)
C24 N2 C4 C5 -69.8(4)
C25 S2 N2 C4 -136.3(2)
C25 S2 N2 C24 73.6(3)
C25 C26 C27 C28 0.6(6)
C26 C25 C30 C29 1.0(6)
C26 C27 C28 C29 0.2(6)
C26 C27 C28 C31 179.3(4)
C27 C28 C29 C30 -0.3(6)
C28 C29 C30 C25 -0.2(6)
C30 C25 C26 C27 -1.1(5)
C31 C28 C29 C30 -179.5(4)
